data_4076285
loop_
_publ_author_name
'Choukroun, Robert'
'Lorber, Christian'
'Donnadieu, Bruno'

_publ_section_title
;
 Zwitterionic, Ring-Borylated Vanadium(III) Complexes from [Cp2VCO] and
 B(C6F5)3
;
_journal_issue 6
_journal_name_full Organometallics
_journal_page_first 1434
_journal_paper_doi 10.1021/om034383w
_journal_volume 23
_journal_year 2004
_chemical_formula_sum 'C30 H9 B F15 O2 V'
_chemical_formula_weight 748.12
_chemical_name_systematic
;
 ?
;
_space_group_IT_number 14
_symmetry_space_group_name_Hall '-P 2ybc'
_symmetry_space_group_name_H-M 'P 1 21/c 1'
_atom_sites_solution_hydrogens geom
_atom_sites_solution_primary direct
_atom_sites_solution_secondary difmap
_audit_creation_method SHELXL-97
_cell_angle_alpha 90.000(5)
_cell_angle_beta 105.417(5)
_cell_angle_gamma 90.000(5)
_cell_formula_units_Z 4
_cell_length_a 10.819(5)
_cell_length_b 13.785(5)
_cell_length_c 18.562(5)
_cell_measurement_temperature 180(2)
_cell_volume 2668.7(17)
_computing_structure_refinement 'SHELXL-97 (Sheldrick, 1997)'
_diffrn_ambient_temperature 180(2)
_diffrn_measured_fraction_theta_full 0.951
_diffrn_measured_fraction_theta_max 0.951
_diffrn_radiation_monochromator graphite
_diffrn_radiation_source 'fine-focus sealed tube'
_diffrn_radiation_type MoK\a
_diffrn_radiation_wavelength 0.71073
_diffrn_reflns_av_R_equivalents 0.0293
_diffrn_reflns_av_sigmaI/netI 0.0195
_diffrn_reflns_limit_h_max 14
_diffrn_reflns_limit_h_min -14
_diffrn_reflns_limit_k_max 19
_diffrn_reflns_limit_k_min -19
_diffrn_reflns_limit_l_max 26
_diffrn_reflns_limit_l_min -26
_diffrn_reflns_number 54611
_diffrn_reflns_theta_full 30.51
_diffrn_reflns_theta_max 30.51
_diffrn_reflns_theta_min 2.91
_exptl_absorpt_coefficient_mu 0.509
_exptl_crystal_density_diffrn 1.862
_exptl_crystal_density_method 'not measured'
_exptl_crystal_F_000 1472
_refine_diff_density_max 0.326
_refine_diff_density_min -0.355
_refine_diff_density_rms 0.052
_refine_ls_extinction_method none
_refine_ls_goodness_of_fit_ref 1.099
_refine_ls_hydrogen_treatment mixed
_refine_ls_matrix_type full
_refine_ls_number_parameters 442
_refine_ls_number_reflns 7749
_refine_ls_number_restraints 0
_refine_ls_restrained_S_all 1.099
_refine_ls_R_factor_all 0.0469
_refine_ls_R_factor_gt 0.0369
_refine_ls_shift/su_max 0.012
_refine_ls_shift/su_mean 0.001
_refine_ls_structure_factor_coef Fsqd
_refine_ls_weighting_details 'calc w=1/[\s^2^(Fo^2^)+(0.0483P)^2^+0.7640P] where P=(Fo^2^+2Fc^2^)/3'
_refine_ls_weighting_scheme calc
_refine_ls_wR_factor_gt 0.0951
_refine_ls_wR_factor_ref 0.1000
_reflns_number_gt 6302
_reflns_number_total 7749
_reflns_threshold_expression >2sigma(I)
_cod_data_source_file om034383wsi20031218_034806.cif
_cod_data_source_block 4
_cod_database_code 4076285

loop_
_symmetry_equiv_pos_as_xyz
'x, y, z'
'-x, y+1/2, -z+1/2'
'-x, -y, -z'
'x, -y-1/2, z-1/2'

loop_
_atom_site_label
_atom_site_type_symbol
_atom_site_fract_x
_atom_site_fract_y
_atom_site_fract_z
_atom_site_U_iso_or_equiv
_atom_site_adp_type
_atom_site_occupancy
_atom_site_symmetry_multiplicity
_atom_site_calc_flag
_atom_site_refinement_flags
V1 V 0.37430(2) 0.772439(16) 0.720014(13) 0.02269(7) Uani 1 1 d .
B1 B 0.69204(16) 0.73387(11) 0.68345(8) 0.0223(3) Uani 1 1 d .
O1 O 0.48707(13) 0.96240(8) 0.67667(6) 0.0381(3) Uani 1 1 d .
O2 O 0.11642(13) 0.85250(10) 0.62196(8) 0.0503(4) Uani 1 1 d .
F12 F 0.56025(9) 0.56619(7) 0.57882(6) 0.0393(2) Uani 1 1 d .
F13 F 0.68003(10) 0.42952(8) 0.52468(6) 0.0439(3) Uani 1 1 d .
F14 F 0.93849(11) 0.42600(8) 0.55492(7) 0.0490(3) Uani 1 1 d .
F15 F 1.07850(10) 0.56731(9) 0.64438(8) 0.0538(3) Uani 1 1 d .
F16 F 0.96090(9) 0.70582(7) 0.70112(6) 0.0412(2) Uani 1 1 d .
F22 F 0.80383(10) 0.56483(6) 0.78526(5) 0.0373(2) Uani 1 1 d .
F23 F 0.89954(12) 0.57127(8) 0.93140(6) 0.0509(3) Uani 1 1 d .
F24 F 0.89779(12) 0.73919(10) 1.00877(5) 0.0519(3) Uani 1 1 d .
F25 F 0.78800(10) 0.90088(8) 0.93270(5) 0.0417(2) Uani 1 1 d .
F26 F 0.69579(9) 0.89770(6) 0.78700(5) 0.0318(2) Uani 1 1 d .
F32 F 0.58920(10) 0.78014(7) 0.52608(5) 0.0377(2) Uani 1 1 d .
F33 F 0.61500(13) 0.94169(10) 0.45542(6) 0.0570(3) Uani 1 1 d .
F34 F 0.77913(15) 1.08414(8) 0.52556(8) 0.0628(4) Uani 1 1 d .
F35 F 0.92017(12) 1.05499(8) 0.66932(7) 0.0510(3) Uani 1 1 d .
F36 F 0.89911(9) 0.89460(7) 0.74055(5) 0.0367(2) Uani 1 1 d .
C1 C 0.44805(15) 0.89200(10) 0.69380(8) 0.0278(3) Uani 1 1 d .
C2 C 0.21059(16) 0.82209(12) 0.65687(9) 0.0330(3) Uani 1 1 d .
C11 C 0.46330(18) 0.75316(15) 0.84591(9) 0.0403(4) Uani 1 1 d .
H11 H 0.5458 0.7255 0.8656 0.048 Uiso 1 1 calc R
C12 C 0.43691(18) 0.85150(14) 0.83191(9) 0.0389(4) Uani 1 1 d .
H12 H 0.4979 0.9027 0.8412 0.047 Uiso 1 1 calc R
C13 C 0.3030(2) 0.86136(14) 0.80141(9) 0.0429(4) Uani 1 1 d .
H13 H 0.2583 0.9202 0.7855 0.051 Uiso 1 1 calc R
C14 C 0.24715(18) 0.76717(15) 0.79874(10) 0.0416(4) Uani 1 1 d .
H14 H 0.1585 0.7519 0.7816 0.050 Uiso 1 1 calc R
C15 C 0.34683(19) 0.70199(15) 0.82586(10) 0.0436(4) Uani 1 1 d .
H15 H 0.3376 0.6339 0.8302 0.052 Uiso 1 1 calc R
C21 C 0.53692(14) 0.71388(10) 0.67087(8) 0.0240(3) Uani 1 1 d .
C22 C 0.49512(15) 0.64112(10) 0.71364(10) 0.0304(3) Uani 1 1 d .
H22 H 0.5473 0.6128 0.7580 0.037 Uiso 1 1 calc R
C23 C 0.32049(15) 0.67496(12) 0.61777(10) 0.0363(4) Uani 1 1 d .
H23 H 0.2371 0.6734 0.5843 0.044 Uiso 1 1 calc R
C24 C 0.42252(15) 0.73682(11) 0.61262(8) 0.0292(3) Uani 1 1 d .
H24 H 0.4166 0.7862 0.5761 0.035 Uiso 1 1 calc R
C25 C 0.36464(16) 0.61686(11) 0.68074(11) 0.0381(4) Uani 1 1 d .
H25 H 0.3162 0.5695 0.6985 0.046 Uiso 1 1 calc R
C111 C 0.75410(13) 0.64435(10) 0.64453(7) 0.0226(3) Uani 1 1 d .
C112 C 0.68943(13) 0.57135(11) 0.59780(8) 0.0248(3) Uani 1 1 d .
C113 C 0.74929(15) 0.49847(11) 0.56844(8) 0.0282(3) Uani 1 1 d .
C114 C 0.88004(16) 0.49608(12) 0.58375(9) 0.0319(3) Uani 1 1 d .
C115 C 0.94978(15) 0.56748(12) 0.62896(10) 0.0332(3) Uani 1 1 d .
C116 C 0.88633(15) 0.63824(11) 0.65704(8) 0.0283(3) Uani 1 1 d .
C121 C 0.75348(14) 0.73357(10) 0.77534(7) 0.0234(3) Uani 1 1 d .
C122 C 0.80331(15) 0.65249(10) 0.81799(8) 0.0275(3) Uani 1 1 d .
C123 C 0.85273(17) 0.65290(12) 0.89523(9) 0.0339(3) Uani 1 1 d .
C124 C 0.85097(17) 0.73728(13) 0.93448(8) 0.0349(4) Uani 1 1 d .
C125 C 0.79718(15) 0.81851(12) 0.89591(8) 0.0299(3) Uani 1 1 d .
C126 C 0.74996(14) 0.81462(10) 0.81926(8) 0.0253(3) Uani 1 1 d .
C131 C 0.72721(14) 0.83285(10) 0.64163(8) 0.0244(3) Uani 1 1 d .
C132 C 0.66661(15) 0.84930(11) 0.56654(8) 0.0292(3) Uani 1 1 d .
C133 C 0.68121(18) 0.93179(13) 0.52747(9) 0.0375(4) Uani 1 1 d .
C134 C 0.7646(2) 1.00247(12) 0.56207(10) 0.0411(4) Uani 1 1 d .
C135 C 0.83536(17) 0.98804(11) 0.63447(10) 0.0346(4) Uani 1 1 d .
C136 C 0.81826(15) 0.90373(11) 0.67171(8) 0.0284(3) Uani 1 1 d .

loop_
_atom_site_aniso_label
_atom_site_aniso_U_11
_atom_site_aniso_U_22
_atom_site_aniso_U_33
_atom_site_aniso_U_23
_atom_site_aniso_U_13
_atom_site_aniso_U_12
V1 0.02242(13) 0.02133(11) 0.02313(11) -0.00120(8) 0.00396(9) -0.00027(8)
B1 0.0221(7) 0.0218(6) 0.0210(6) -0.0005(5) 0.0026(5) -0.0029(5)
O1 0.0525(8) 0.0248(5) 0.0332(6) 0.0042(4) 0.0048(5) -0.0054(5)
O2 0.0357(7) 0.0544(8) 0.0505(8) -0.0030(6) -0.0065(6) 0.0123(6)
F12 0.0190(4) 0.0473(6) 0.0473(5) -0.0233(4) 0.0017(4) -0.0006(4)
F13 0.0379(6) 0.0474(6) 0.0438(6) -0.0247(5) 0.0067(5) 0.0015(5)
F14 0.0410(6) 0.0506(6) 0.0610(7) -0.0081(5) 0.0233(5) 0.0141(5)
F15 0.0204(5) 0.0605(7) 0.0816(9) -0.0031(6) 0.0157(5) 0.0022(5)
F16 0.0223(5) 0.0416(5) 0.0553(6) -0.0060(5) 0.0024(4) -0.0097(4)
F22 0.0534(6) 0.0252(4) 0.0324(5) 0.0034(3) 0.0098(4) 0.0028(4)
F23 0.0661(8) 0.0522(6) 0.0331(5) 0.0195(5) 0.0111(5) 0.0157(6)
F24 0.0570(7) 0.0760(8) 0.0187(4) 0.0008(5) 0.0033(4) 0.0009(6)
F25 0.0449(6) 0.0469(6) 0.0339(5) -0.0180(4) 0.0115(4) -0.0087(5)
F26 0.0351(5) 0.0250(4) 0.0326(4) -0.0040(3) 0.0044(4) -0.0012(3)
F32 0.0373(5) 0.0490(6) 0.0231(4) -0.0016(4) 0.0015(4) -0.0086(4)
F33 0.0681(8) 0.0661(8) 0.0322(5) 0.0224(5) 0.0055(5) 0.0058(6)
F34 0.0911(10) 0.0388(6) 0.0662(8) 0.0253(6) 0.0340(7) -0.0017(6)
F35 0.0589(7) 0.0365(5) 0.0617(7) -0.0037(5) 0.0234(6) -0.0234(5)
F36 0.0344(5) 0.0392(5) 0.0325(5) 0.0000(4) 0.0019(4) -0.0152(4)
C1 0.0326(8) 0.0250(6) 0.0227(6) -0.0016(5) 0.0019(6) 0.0026(5)
C2 0.0302(8) 0.0356(8) 0.0312(7) -0.0060(6) 0.0046(6) 0.0009(6)
C11 0.0325(9) 0.0618(11) 0.0255(7) 0.0120(7) 0.0057(6) -0.0019(8)
C12 0.0452(10) 0.0490(10) 0.0227(7) -0.0078(6) 0.0092(7) -0.0137(8)
C13 0.0520(11) 0.0482(10) 0.0287(8) -0.0076(7) 0.0113(7) 0.0118(8)
C14 0.0277(9) 0.0677(12) 0.0318(8) -0.0056(8) 0.0120(7) -0.0072(8)
C15 0.0467(11) 0.0493(10) 0.0379(9) 0.0112(7) 0.0163(8) -0.0091(8)
C21 0.0227(7) 0.0215(6) 0.0270(6) -0.0049(5) 0.0054(5) -0.0003(5)
C22 0.0259(8) 0.0198(6) 0.0467(9) -0.0012(6) 0.0116(7) -0.0010(5)
C23 0.0225(7) 0.0389(8) 0.0450(9) -0.0230(7) 0.0045(7) -0.0030(6)
C24 0.0248(8) 0.0355(7) 0.0256(6) -0.0100(5) 0.0035(6) -0.0002(6)
C25 0.0271(8) 0.0219(7) 0.0673(12) -0.0107(7) 0.0160(8) -0.0059(6)
C111 0.0213(7) 0.0246(6) 0.0212(6) 0.0025(5) 0.0046(5) -0.0012(5)
C112 0.0189(7) 0.0314(7) 0.0230(6) -0.0027(5) 0.0037(5) 0.0011(5)
C113 0.0298(8) 0.0316(7) 0.0226(6) -0.0020(5) 0.0059(6) 0.0010(6)
C114 0.0309(8) 0.0357(8) 0.0327(7) 0.0036(6) 0.0150(6) 0.0078(6)
C115 0.0184(7) 0.0401(8) 0.0424(8) 0.0078(7) 0.0102(6) 0.0020(6)
C116 0.0230(7) 0.0305(7) 0.0301(7) 0.0032(5) 0.0048(6) -0.0041(5)
C121 0.0210(7) 0.0264(6) 0.0218(6) -0.0006(5) 0.0041(5) -0.0051(5)
C122 0.0296(8) 0.0269(7) 0.0255(6) 0.0016(5) 0.0065(6) -0.0019(5)
C123 0.0353(9) 0.0398(8) 0.0260(7) 0.0108(6) 0.0072(6) 0.0031(7)
C124 0.0318(9) 0.0531(10) 0.0184(6) 0.0006(6) 0.0045(6) -0.0041(7)
C125 0.0285(8) 0.0370(8) 0.0247(6) -0.0087(6) 0.0077(6) -0.0074(6)
C126 0.0228(7) 0.0272(6) 0.0249(6) -0.0013(5) 0.0044(5) -0.0045(5)
C131 0.0244(7) 0.0252(6) 0.0231(6) 0.0013(5) 0.0056(5) -0.0005(5)
C132 0.0289(8) 0.0330(7) 0.0250(6) 0.0017(5) 0.0062(6) 0.0004(6)
C133 0.0425(10) 0.0422(9) 0.0289(7) 0.0124(6) 0.0116(7) 0.0069(7)
C134 0.0543(12) 0.0303(8) 0.0453(9) 0.0133(7) 0.0249(8) 0.0038(7)
C135 0.0382(9) 0.0273(7) 0.0425(9) -0.0006(6) 0.0182(7) -0.0074(6)
C136 0.0294(8) 0.0288(7) 0.0279(7) 0.0002(5) 0.0094(6) -0.0049(6)

loop_
_atom_type_symbol
_atom_type_description
_atom_type_scat_dispersion_real
_atom_type_scat_dispersion_imag
_atom_type_scat_source
C C 0.0033 0.0016 'International Tables Vol C Tables 4.2.6.8 and 6.1.1.4'
H H 0.0000 0.0000 'International Tables Vol C Tables 4.2.6.8 and 6.1.1.4'
O O 0.0106 0.0060 'International Tables Vol C Tables 4.2.6.8 and 6.1.1.4'
F F 0.0171 0.0103 'International Tables Vol C Tables 4.2.6.8 and 6.1.1.4'
V V 0.3005 0.5294 'International Tables Vol C Tables 4.2.6.8 and 6.1.1.4'
B B 0.0013 0.0007 'International Tables Vol C Tables 4.2.6.8 and 6.1.1.4'

loop_
_geom_angle_atom_site_label_1
_geom_angle_atom_site_label_2
_geom_angle_atom_site_label_3
_geom_angle
C1 V1 C2 85.44(7)
C1 V1 C13 86.71(8)
C2 V1 C13 78.13(7)
C1 V1 C24 75.88(6)
C2 V1 C24 86.11(7)
C13 V1 C24 157.40(7)
C1 V1 C22 112.61(7)
C2 V1 C22 133.66(6)
C13 V1 C22 141.69(7)
C24 V1 C22 60.19(6)
C1 V1 C25 135.20(7)
C2 V1 C25 100.42(7)
C13 V1 C25 138.07(8)
C24 V1 C25 60.49(7)
C22 V1 C25 36.71(6)
C1 V1 C14 123.30(7)
C2 V1 C14 77.88(8)
C13 V1 C14 37.03(8)
C24 V1 C14 153.21(6)
C22 V1 C14 118.00(7)
C25 V1 C14 101.21(7)
C1 V1 C23 108.83(7)
C2 V1 C23 73.63(6)
C13 V1 C23 146.21(7)
C24 V1 C23 36.59(6)
C22 V1 C23 60.29(6)
C25 V1 C23 35.80(7)
C14 V1 C23 117.17(7)
C1 V1 C15 136.98(7)
C2 V1 C15 110.99(8)
C13 V1 C15 60.26(8)
C24 V1 C15 141.82(7)
C22 V1 C15 85.04(7)
C25 V1 C15 82.43(8)
C14 V1 C15 35.69(7)
C23 V1 C15 113.88(8)
C1 V1 C12 77.36(6)
C2 V1 C12 112.21(7)
C13 V1 C12 36.46(7)
C24 V1 C12 146.04(6)
C22 V1 C12 113.28(7)
C25 V1 C12 136.39(7)
C14 V1 C12 60.74(7)
C23 V1 C12 172.18(7)
C15 V1 C12 59.65(7)
C1 V1 C11 105.28(6)
C2 V1 C11 135.59(7)
C13 V1 C11 60.13(7)
C24 V1 C11 138.20(7)
C22 V1 C11 82.43(7)
C25 V1 C11 100.93(7)
C14 V1 C11 60.01(7)
C23 V1 C11 136.68(7)
C15 V1 C11 35.78(7)
C12 V1 C11 35.50(7)
C1 V1 C21 78.08(6)
C2 V1 C21 122.73(7)
C13 V1 C21 152.39(6)
C24 V1 C21 36.77(5)
C22 V1 C21 36.18(5)
C25 V1 C21 61.30(6)
C14 V1 C21 153.51(6)
C23 V1 C21 61.35(6)
C15 V1 C21 118.33(7)
C12 V1 C21 116.69(6)
C11 V1 C21 101.68(7)
C21 B1 C121 105.01(12)
C21 B1 C111 109.10(11)
C121 B1 C111 110.38(11)
C21 B1 C131 114.83(11)
C121 B1 C131 113.79(11)
C111 B1 C131 103.74(12)
O1 C1 V1 177.56(13)
O2 C2 V1 178.15(15)
C12 C11 C15 108.28(17)
C12 C11 V1 71.82(9)
C15 C11 V1 71.61(10)
C11 C12 C13 107.75(16)
C11 C12 V1 72.67(10)
C13 C12 V1 69.95(9)
C12 C13 C14 107.80(17)
C12 C13 V1 73.58(10)
C14 C13 V1 72.35(10)
C15 C14 C13 107.13(17)
C15 C14 V1 73.02(11)
C13 C14 V1 70.61(11)
C14 C15 C11 109.02(18)
C14 C15 V1 71.29(11)
C11 C15 V1 72.62(10)
C22 C21 C24 103.60(13)
C22 C21 B1 119.90(12)
C24 C21 B1 134.73(13)
C22 C21 V1 68.99(9)
C24 C21 V1 68.39(9)
B1 C21 V1 136.87(9)
C25 C22 C21 110.62(15)
C25 C22 V1 71.81(9)
C21 C22 V1 74.83(9)
C25 C23 C24 107.64(14)
C25 C23 V1 71.60(10)
C24 C23 V1 70.69(8)
C23 C24 C21 110.19(15)
C23 C24 V1 72.71(9)
C21 C24 V1 74.84(9)
C23 C25 C22 107.78(15)
C23 C25 V1 72.60(9)
C22 C25 V1 71.48(8)
C116 C111 C112 112.67(13)
C116 C111 B1 119.35(12)
C112 C111 B1 127.98(13)
F12 C112 C113 114.82(12)
F12 C112 C111 121.04(13)
C113 C112 C111 124.13(14)
F13 C113 C114 119.28(14)
F13 C113 C112 120.55(14)
C114 C113 C112 120.17(14)
F14 C114 C113 120.39(15)
F14 C114 C115 121.10(15)
C113 C114 C115 118.50(15)
F15 C115 C116 120.96(15)
F15 C115 C114 119.71(16)
C116 C115 C114 119.32(15)
F16 C116 C115 116.10(14)
F16 C116 C111 118.71(14)
C115 C116 C111 125.18(14)
C126 C121 C122 112.24(13)
C126 C121 B1 122.39(12)
C122 C121 B1 125.14(12)
F22 C122 C123 114.84(13)
F22 C122 C121 120.57(12)
C123 C122 C121 124.58(14)
F23 C123 C124 120.13(14)
F23 C123 C122 120.27(15)
C124 C123 C122 119.59(14)
F24 C124 C125 120.92(16)
F24 C124 C123 120.54(16)
C125 C124 C123 118.52(14)
F25 C125 C124 120.21(13)
F25 C125 C126 120.04(14)
C124 C125 C126 119.73(14)
F26 C126 C125 114.97(13)
F26 C126 C121 119.85(12)
C125 C126 C121 125.18(14)
C132 C131 C136 112.41(13)
C132 C131 B1 119.71(12)
C136 C131 B1 127.80(12)
F32 C132 C133 115.36(13)
F32 C132 C131 119.79(13)
C133 C132 C131 124.82(15)
F33 C133 C134 120.35(15)
F33 C133 C132 120.04(16)
C134 C133 C132 119.60(15)
F34 C134 C133 120.72(17)
F34 C134 C135 120.37(17)
C133 C134 C135 118.90(15)
F35 C135 C134 120.30(15)
F35 C135 C136 120.03(15)
C134 C135 C136 119.67(15)
F36 C136 C135 114.25(13)
F36 C136 C131 121.67(13)
C135 C136 C131 124.07(14)

loop_
_geom_bond_atom_site_label_1
_geom_bond_atom_site_label_2
_geom_bond_distance
V1 C1 1.9484(17)
V1 C2 1.9686(17)
V1 C13 2.2359(18)
V1 C24 2.2451(16)
V1 C22 2.2543(16)
V1 C25 2.2586(17)
V1 C14 2.259(2)
V1 C23 2.2714(16)
V1 C15 2.2809(18)
V1 C12 2.2831(16)
V1 C11 2.2939(17)
V1 C21 2.3308(17)
B1 C21 1.655(2)
B1 C121 1.658(2)
B1 C111 1.659(2)
B1 C131 1.663(2)
O1 C1 1.1369(19)
O2 C2 1.133(2)
F12 C112 1.3494(18)
F13 C113 1.3420(17)
F14 C114 1.3414(19)
F15 C115 1.345(2)
F16 C116 1.3555(17)
F22 C122 1.3533(18)
F23 C123 1.3388(18)
F24 C124 1.3370(17)
F25 C125 1.3423(18)
F26 C126 1.3518(17)
F32 C132 1.3565(18)
F33 C133 1.3458(19)
F34 C134 1.3446(19)
F35 C135 1.3403(19)
F36 C136 1.3489(17)
C11 C12 1.395(3)
C11 C15 1.405(3)
C12 C13 1.415(3)
C13 C14 1.427(3)
C14 C15 1.391(3)
C21 C22 1.425(2)
C21 C24 1.445(2)
C22 C25 1.421(2)
C23 C25 1.392(3)
C23 C24 1.418(2)
C111 C116 1.390(2)
C111 C112 1.3900(19)
C112 C113 1.383(2)
C113 C114 1.367(2)
C114 C115 1.380(2)
C115 C116 1.373(2)
C121 C126 1.389(2)
C121 C122 1.393(2)
C122 C123 1.391(2)
C123 C124 1.375(2)
C124 C125 1.372(2)
C125 C126 1.379(2)
C131 C132 1.3922(19)
C131 C136 1.394(2)
C132 C133 1.380(2)
C133 C134 1.367(3)
C134 C135 1.373(3)
C135 C136 1.390(2)
